data_7715521
loop_
_publ_author_name
'Hsu, Ming-Chi'
'Lin, Ru Yan'
'Sun, Tzu-Yen'
'Huang, Yu-Xin'
'Li, Min-Sian'
'Li, Yu-Huei'
'Chen, Hui-Lung'
'Shieh, Minghuey'

_publ_section_title
;
 Inorganic-organic hybrid Cu-dipyridyl semiconducting polymers based on
 the redox-active cluster [SFe<sub>3</sub>(CO)<sub>9</sub>]<sup>2-</sup>:
 filling the gap in iron carbonyl chalcogenide polymers.
;
_journal_issue 17
_journal_name_full 'Dalton transactions (Cambridge, England : 2003)'
_journal_page_first 7303
_journal_page_last 7314
_journal_paper_doi 10.1039/d4dt00254g
_journal_volume 53
_journal_year 2024
_chemical_formula_moiety 'C78 H48 Cu4 Fe6 N12 O18 S2'
_chemical_formula_sum 'C78 H48 Cu4 Fe6 N12 O18 S2'
_chemical_formula_weight 2094.66
_space_group_crystal_system orthorhombic
_space_group_IT_number 61
_space_group_name_Hall '-P 2ac 2ab'
_space_group_name_H-M_alt 'P b c a'
_atom_sites_solution_hydrogens geom
_atom_sites_solution_primary direct
_atom_sites_solution_secondary difmap
_audit_creation_method SHELXL-2014/7
_audit_update_record
;
2023-12-25 deposited with the CCDC.	2024-03-25 downloaded from the CCDC.
;
_cell_angle_alpha 90
_cell_angle_beta 90
_cell_angle_gamma 90
_cell_formula_units_Z 4
_cell_length_a 19.8904(3)
_cell_length_b 17.0117(3)
_cell_length_c 23.7088(3)
_cell_measurement_reflns_used 8848
_cell_measurement_temperature 200(2)
_cell_measurement_theta_max 24.794
_cell_measurement_theta_min 2.331
_cell_volume 8022.3(2)
_computing_molecular_graphics 'Ortep-3 for Windows (Farrugia, 1997)'
_computing_publication_material 'WinGX publication routines (Farrugia, 1999)'
_computing_structure_refinement 'SHELXL-2014/7 (Sheldrick, 2014)'
_computing_structure_solution 'SHELXL-2014/7 (Sheldrick, 2014)'
_diffrn_ambient_temperature 200(2)
_diffrn_measured_fraction_theta_full 0.996
_diffrn_measured_fraction_theta_max 0.996
_diffrn_measurement_device_type 'Bruker APEX2'
_diffrn_radiation_type MoK\a
_diffrn_radiation_wavelength 0.71073
_diffrn_reflns_av_R_equivalents 0.0519
_diffrn_reflns_av_unetI/netI 0.0388
_diffrn_reflns_Laue_measured_fraction_full 0.996
_diffrn_reflns_Laue_measured_fraction_max 0.996
_diffrn_reflns_limit_h_max 23
_diffrn_reflns_limit_h_min -23
_diffrn_reflns_limit_k_max 15
_diffrn_reflns_limit_k_min -20
_diffrn_reflns_limit_l_max 27
_diffrn_reflns_limit_l_min -28
_diffrn_reflns_number 43878
_diffrn_reflns_point_group_measured_fraction_full 0.996
_diffrn_reflns_point_group_measured_fraction_max 0.996
_diffrn_reflns_theta_full 25.025
_diffrn_reflns_theta_max 25.025
_diffrn_reflns_theta_min 1.718
_diffrn_source 'fine-focus sealed tube'
_exptl_absorpt_coefficient_mu 2.217
_exptl_absorpt_correction_T_max 0.8426
_exptl_absorpt_correction_T_min 0.5559
_exptl_absorpt_correction_type multi-scan
_exptl_crystal_colour black
_exptl_crystal_density_diffrn 1.734
_exptl_crystal_density_method 'not measured'
_exptl_crystal_description prism
_exptl_crystal_F_000 4192
_exptl_crystal_size_max 0.300
_exptl_crystal_size_mid 0.250
_exptl_crystal_size_min 0.080
_refine_diff_density_max 0.366
_refine_diff_density_min -0.371
_refine_diff_density_rms 0.065
_refine_ls_extinction_method none
_refine_ls_goodness_of_fit_ref 1.014
_refine_ls_hydrogen_treatment fixed
_refine_ls_matrix_type full
_refine_ls_number_parameters 541
_refine_ls_number_reflns 7050
_refine_ls_number_restraints 0
_refine_ls_restrained_S_all 1.014
_refine_ls_R_factor_all 0.0511
_refine_ls_R_factor_gt 0.0299
_refine_ls_shift/su_max 0.002
_refine_ls_shift/su_mean 0.000
_refine_ls_structure_factor_coef Fsqd
_refine_ls_weighting_details 'w=1/[\s^2^(Fo^2^)+(0.0288P)^2^+3.4386P] where P=(Fo^2^+2Fc^2^)/3'
_refine_ls_weighting_scheme calc
_refine_ls_wR_factor_gt 0.0639
_refine_ls_wR_factor_ref 0.0714
_reflns_Friedel_coverage 0.000
_reflns_number_gt 5242
_reflns_number_total 7050
_reflns_threshold_expression 'I > 2\s(I)'
_cod_data_source_file d4dt00254g2.cif
_cod_data_source_block 1-dpy-1D
_cod_depositor_comments 'Adding full bibliography for 7715517--7715522.cif.'
_cod_database_code 7715521
_shelx_shelxl_version_number 2014/7
_shelx_space_group_comment
;
The symmetry employed for this shelxl refinement is uniquely defined
by the following loop, which should always be used as a source of
symmetry information in preference to the above space-group names.
They are only intended as comments.
;
_shelx_estimated_absorpt_t_min 0.556
_shelx_estimated_absorpt_t_max 0.843

loop_
_space_group_symop_operation_xyz
'x, y, z'
'-x+1/2, -y, z+1/2'
'-x, y+1/2, -z+1/2'
'x+1/2, -y+1/2, -z'
'-x, -y, -z'
'x-1/2, y, -z-1/2'
'x, -y-1/2, z-1/2'
'-x-1/2, y-1/2, z'

loop_
_atom_site_label
_atom_site_type_symbol
_atom_site_fract_x
_atom_site_fract_y
_atom_site_fract_z
_atom_site_U_iso_or_equiv
_atom_site_adp_type
_atom_site_occupancy
_atom_site_site_symmetry_order
_atom_site_calc_flag
_atom_site_refinement_flags_posn
_atom_site_refinement_flags_adp
_atom_site_refinement_flags_occupancy
_atom_site_disorder_assembly
_atom_site_disorder_group
C1 C 0.71009(18) 0.3365(2) 0.42006(14) 0.0467(9) Uani 1 1 d . . . . .
C2 C 0.70645(16) 0.32056(19) 0.30668(13) 0.0403(8) Uani 1 1 d . . . . .
C3 C 0.61061(16) 0.26393(18) 0.37070(11) 0.0328(7) Uani 1 1 d . . . . .
C4 C 0.75635(15) 0.17269(19) 0.25115(13) 0.0340(7) Uani 1 1 d . . . . .
C5 C 0.68306(16) 0.0630(2) 0.30508(12) 0.0387(8) Uani 1 1 d . . . . .
C6 C 0.81275(16) 0.05998(19) 0.31521(12) 0.0339(7) Uani 1 1 d . . . . .
C7 C 0.68515(16) 0.0721(2) 0.44878(13) 0.0442(9) Uani 1 1 d . . . . .
C8 C 0.81689(16) 0.07894(19) 0.44330(12) 0.0343(7) Uani 1 1 d . . . . .
C9 C 0.74816(15) 0.1976(2) 0.49301(13) 0.0409(8) Uani 1 1 d . . . . .
C10 C 0.51010(14) 0.09106(18) 0.42596(12) 0.0326(7) Uani 1 1 d . . . . .
H10 H 0.5336 0.0970 0.4606 0.039 Uiso 1 1 calc R U . . .
C11 C 0.44252(14) 0.07357(17) 0.42775(11) 0.0297(7) Uani 1 1 d . . . . .
H11 H 0.4205 0.0675 0.4631 0.036 Uiso 1 1 calc R U . . .
C12 C 0.40657(13) 0.06475(16) 0.37812(11) 0.0246(6) Uani 1 1 d . . . . .
C13 C 0.44185(14) 0.07522(18) 0.32830(11) 0.0334(7) Uani 1 1 d . . . . .
H13 H 0.4194 0.0706 0.2931 0.040 Uiso 1 1 calc R U . . .
C14 C 0.50920(14) 0.09224(19) 0.32992(12) 0.0358(8) Uani 1 1 d . . . . .
H14 H 0.5323 0.0989 0.2952 0.043 Uiso 1 1 calc R U . . .
C15 C 0.33468(13) 0.04175(16) 0.37796(10) 0.0217(6) Uani 1 1 d . . . . .
C16 C 0.29109(14) 0.06222(18) 0.42124(11) 0.0295(7) Uani 1 1 d . . . . .
H16 H 0.3067 0.0926 0.4522 0.035 Uiso 1 1 calc R U . . .
C17 C 0.22523(14) 0.03822(18) 0.41898(11) 0.0308(7) Uani 1 1 d . . . . .
H17 H 0.1965 0.0520 0.4494 0.037 Uiso 1 1 calc R U . . .
C18 C 0.24157(14) -0.02269(16) 0.33458(11) 0.0253(6) Uani 1 1 d . . . . .
H18 H 0.2243 -0.0518 0.3036 0.030 Uiso 1 1 calc R U . . .
C19 C 0.30807(13) -0.00285(16) 0.33402(10) 0.0251(6) Uani 1 1 d . . . . .
H19 H 0.3361 -0.0194 0.3038 0.030 Uiso 1 1 calc R U . . .
C20 C 0.09746(15) -0.15492(18) 0.44351(12) 0.0354(8) Uani 1 1 d . . . . .
H20 H 0.1398 -0.1612 0.4255 0.043 Uiso 1 1 calc R U . . .
C21 C 0.07572(15) -0.21329(18) 0.47901(12) 0.0341(7) Uani 1 1 d . . . . .
H21 H 0.1026 -0.2587 0.4848 0.041 Uiso 1 1 calc R U . . .
C22 C 0.01429(15) -0.20595(17) 0.50643(11) 0.0283(7) Uani 1 1 d . . . . .
C23 C -0.02192(15) -0.13823(18) 0.49589(11) 0.0318(7) Uani 1 1 d . . . . .
H23 H -0.0641 -0.1300 0.5138 0.038 Uiso 1 1 calc R U . . .
C24 C 0.00327(14) -0.08257(17) 0.45928(11) 0.0287(7) Uani 1 1 d . . . . .
H24 H -0.0228 -0.0368 0.4525 0.034 Uiso 1 1 calc R U . . .
C25 C -0.01118(16) -0.26898(18) 0.54442(11) 0.0319(7) Uani 1 1 d . . . . .
C26 C 0.03187(17) -0.31905(18) 0.57291(11) 0.0377(8) Uani 1 1 d . . . . .
H26 H 0.0792 -0.3142 0.5688 0.045 Uiso 1 1 calc R U . . .
C27 C 0.0046(2) -0.37633(19) 0.60751(13) 0.0451(9) Uani 1 1 d . . . . .
H27 H 0.0348 -0.4107 0.6265 0.054 Uiso 1 1 calc R U . . .
C28 C -0.10149(19) -0.3386(2) 0.58791(14) 0.0520(10) Uani 1 1 d . . . . .
H28 H -0.1486 -0.3451 0.5929 0.062 Uiso 1 1 calc R U . . .
C29 C -0.07983(16) -0.2801(2) 0.55201(13) 0.0421(8) Uani 1 1 d . . . . .
H29 H -0.1114 -0.2479 0.5327 0.050 Uiso 1 1 calc R U . . .
C30 C 0.10490(15) -0.15870(18) 0.29359(12) 0.0361(8) Uani 1 1 d . . . . .
H30 H 0.1485 -0.1642 0.3094 0.043 Uiso 1 1 calc R U . . .
C31 C 0.08064(15) -0.21861(17) 0.26086(12) 0.0344(7) Uani 1 1 d . . . . .
H31 H 0.1075 -0.2638 0.2540 0.041 Uiso 1 1 calc R U . . .
C32 C 0.01674(13) -0.21309(16) 0.23776(11) 0.0245(6) Uani 1 1 d . . . . .
C33 C -0.01851(14) -0.14459(16) 0.24835(11) 0.0278(7) Uani 1 1 d . . . . .
H33 H -0.0621 -0.1373 0.2329 0.033 Uiso 1 1 calc R U . . .
C34 C 0.00997(14) -0.08719(17) 0.28134(11) 0.0289(7) Uani 1 1 d . . . . .
H34 H -0.0152 -0.0407 0.2880 0.035 Uiso 1 1 calc R U . . .
C35 C -0.01155(13) -0.27909(16) 0.20465(10) 0.0227(6) Uani 1 1 d . . . . .
C36 C -0.00290(14) 0.10596(16) 0.35237(11) 0.0260(7) Uani 1 1 d . . . . .
H36 H -0.0325 0.0724 0.3726 0.031 Uiso 1 1 calc R U . . .
C37 C -0.02993(14) 0.16947(16) 0.32445(11) 0.0279(7) Uani 1 1 d . . . . .
H37 H -0.0771 0.1781 0.3251 0.033 Uiso 1 1 calc R U . . .
C38 C 0.07983(14) 0.20530(17) 0.29754(11) 0.0303(7) Uani 1 1 d . . . . .
H38 H 0.1107 0.2396 0.2794 0.036 Uiso 1 1 calc R U . . .
C39 C 0.10296(14) 0.14013(17) 0.32590(11) 0.0291(7) Uani 1 1 d . . . . .
H39 H 0.1501 0.1309 0.3267 0.035 Uiso 1 1 calc R U . . .
Cu1 Cu 0.63916(2) 0.13644(2) 0.37574(2) 0.03102(10) Uani 1 1 d . . . . .
Cu2 Cu 0.09693(2) -0.01917(2) 0.37110(2) 0.02431(9) Uani 1 1 d . . . . .
Fe1 Fe 0.70077(2) 0.26238(2) 0.36832(2) 0.02595(11) Uani 1 1 d . . . . .
Fe2 Fe 0.74863(2) 0.13186(2) 0.31974(2) 0.02691(11) Uani 1 1 d . . . . .
Fe3 Fe 0.74794(2) 0.14235(3) 0.42975(2) 0.02853(11) Uani 1 1 d . . . . .
N1 N 0.54415(11) 0.10002(14) 0.37772(9) 0.0296(6) Uani 1 1 d . . . . .
N2 N 0.19922(11) -0.00342(13) 0.37636(8) 0.0234(5) Uani 1 1 d . . . . .
N3 N 0.06207(11) -0.08929(14) 0.43289(9) 0.0274(6) Uani 1 1 d . . . . .
N4 N -0.06069(17) -0.38657(17) 0.61603(11) 0.0512(8) Uani 1 1 d . . . . .
N5 N 0.07062(12) -0.09275(14) 0.30457(9) 0.0270(6) Uani 1 1 d . . . . .
N6 N 0.06273(11) 0.08898(13) 0.35250(9) 0.0235(5) Uani 1 1 d . . . . .
O1 O 0.71663(17) 0.38464(17) 0.45340(12) 0.0869(10) Uani 1 1 d . . . . .
O2 O 0.70912(14) 0.35853(15) 0.26648(10) 0.0640(8) Uani 1 1 d . . . . .
O3 O 0.55410(12) 0.27924(14) 0.37179(10) 0.0526(6) Uani 1 1 d . . . . .
O4 O 0.76253(11) 0.19740(15) 0.20635(9) 0.0507(6) Uani 1 1 d . . . . .
O5 O 0.64881(12) 0.01297(15) 0.28878(11) 0.0636(8) Uani 1 1 d . . . . .
O6 O 0.85504(12) 0.01436(14) 0.31092(10) 0.0517(6) Uani 1 1 d . . . . .
O7 O 0.65254(12) 0.02221(17) 0.46762(12) 0.0750(9) Uani 1 1 d . . . . .
O8 O 0.86249(11) 0.03941(14) 0.45173(9) 0.0485(6) Uani 1 1 d . . . . .
O9 O 0.74966(12) 0.23307(17) 0.53468(10) 0.0619(7) Uani 1 1 d . . . . .
S1 S 0.80336(3) 0.21817(5) 0.37120(3) 0.03037(18) Uani 1 1 d . . . . .

loop_
_atom_site_aniso_label
_atom_site_aniso_U_11
_atom_site_aniso_U_22
_atom_site_aniso_U_33
_atom_site_aniso_U_23
_atom_site_aniso_U_13
_atom_site_aniso_U_12
C1 0.051(2) 0.041(2) 0.048(2) -0.0109(17) -0.0077(17) 0.0100(18)
C2 0.042(2) 0.033(2) 0.0462(19) 0.0015(16) 0.0087(15) 0.0005(17)
C3 0.0332(19) 0.0312(18) 0.0342(16) 0.0009(14) 0.0015(14) 0.0025(15)
C4 0.0239(17) 0.038(2) 0.0405(18) -0.0110(15) -0.0028(13) -0.0044(15)
C5 0.0315(19) 0.044(2) 0.0404(18) -0.0152(16) 0.0069(14) -0.0028(17)
C6 0.0275(18) 0.039(2) 0.0348(16) -0.0107(15) -0.0022(13) -0.0051(16)
C7 0.0235(18) 0.061(3) 0.0479(19) 0.0184(18) -0.0066(14) -0.0007(18)
C8 0.0305(18) 0.040(2) 0.0329(16) -0.0039(15) -0.0009(13) -0.0040(17)
C9 0.0244(18) 0.057(2) 0.0412(19) -0.0012(17) -0.0010(14) 0.0098(17)
C10 0.0231(17) 0.041(2) 0.0334(16) -0.0101(14) -0.0025(13) -0.0025(15)
C11 0.0206(16) 0.0375(19) 0.0309(15) -0.0086(14) 0.0022(12) -0.0050(14)
C12 0.0192(15) 0.0212(16) 0.0333(15) 0.0008(13) 0.0009(12) -0.0003(12)
C13 0.0243(17) 0.047(2) 0.0289(15) 0.0108(14) -0.0040(12) -0.0089(15)
C14 0.0226(17) 0.050(2) 0.0348(17) 0.0131(15) 0.0032(13) -0.0066(16)
C15 0.0174(14) 0.0212(15) 0.0266(14) 0.0057(12) -0.0028(11) 0.0018(12)
C16 0.0226(16) 0.038(2) 0.0275(14) -0.0097(13) -0.0027(12) -0.0031(14)
C17 0.0213(16) 0.045(2) 0.0257(15) -0.0066(14) 0.0014(12) 0.0005(15)
C18 0.0244(16) 0.0259(17) 0.0255(14) -0.0038(12) -0.0022(12) -0.0008(13)
C19 0.0221(15) 0.0288(17) 0.0245(14) -0.0027(12) 0.0026(11) 0.0008(13)
C20 0.0273(18) 0.037(2) 0.0416(17) 0.0105(15) 0.0007(13) 0.0006(16)
C21 0.0327(18) 0.0278(19) 0.0418(17) 0.0089(14) -0.0029(14) 0.0027(15)
C22 0.0347(18) 0.0240(17) 0.0262(14) 0.0010(12) -0.0036(13) -0.0073(15)
C23 0.0293(17) 0.0351(19) 0.0309(15) -0.0002(14) 0.0033(13) -0.0010(15)
C24 0.0300(17) 0.0262(17) 0.0299(15) 0.0017(13) 0.0011(12) 0.0026(14)
C25 0.043(2) 0.0264(17) 0.0263(14) -0.0009(13) -0.0053(13) -0.0102(16)
C26 0.050(2) 0.0331(19) 0.0302(16) -0.0014(14) -0.0010(15) -0.0072(17)
C27 0.067(3) 0.029(2) 0.0394(18) 0.0023(15) -0.0022(17) -0.0010(19)
C28 0.051(2) 0.052(2) 0.053(2) 0.0114(19) -0.0010(18) -0.021(2)
C29 0.042(2) 0.041(2) 0.0441(18) 0.0115(16) -0.0020(15) -0.0126(17)
C30 0.0235(17) 0.0339(19) 0.0510(18) -0.0078(16) -0.0093(14) 0.0046(15)
C31 0.0273(17) 0.0245(18) 0.0513(19) -0.0128(15) -0.0023(14) 0.0025(14)
C32 0.0202(15) 0.0258(18) 0.0274(14) -0.0008(12) 0.0018(11) -0.0029(13)
C33 0.0269(16) 0.0262(18) 0.0302(15) -0.0061(13) -0.0054(12) 0.0039(14)
C34 0.0315(18) 0.0240(17) 0.0313(15) -0.0053(13) -0.0036(13) 0.0050(14)
C35 0.0222(16) 0.0194(16) 0.0266(14) -0.0019(12) -0.0017(11) -0.0005(13)
C36 0.0220(16) 0.0234(17) 0.0325(15) 0.0017(13) 0.0071(12) -0.0027(13)
C37 0.0195(15) 0.0252(17) 0.0389(16) 0.0020(14) 0.0033(13) 0.0045(13)
C38 0.0247(17) 0.0282(18) 0.0381(16) 0.0104(14) 0.0019(13) -0.0021(14)
C39 0.0193(15) 0.0289(18) 0.0391(16) 0.0048(14) -0.0002(12) 0.0003(14)
Cu1 0.01649(19) 0.0336(2) 0.0430(2) 0.00135(17) -0.00026(15) -0.00505(16)
Cu2 0.02036(19) 0.0214(2) 0.03118(18) 0.00200(15) -0.00259(14) -0.00276(15)
Fe1 0.0233(2) 0.0253(2) 0.0292(2) -0.00408(18) 0.00213(18) -0.00227(18)
Fe2 0.0190(2) 0.0315(3) 0.0302(2) -0.00821(18) 0.00245(17) -0.0031(2)
Fe3 0.0181(2) 0.0381(3) 0.0295(2) -0.00015(19) -0.00142(17) 0.0010(2)
N1 0.0178(12) 0.0336(15) 0.0375(14) 0.0014(11) -0.0016(11) -0.0052(11)
N2 0.0179(12) 0.0258(14) 0.0265(12) 0.0010(10) -0.0019(10) -0.0013(10)
N3 0.0271(14) 0.0262(14) 0.0288(12) 0.0039(11) -0.0037(10) -0.0031(12)
N4 0.070(2) 0.0367(18) 0.0469(17) 0.0073(14) 0.0010(15) -0.0193(17)
N5 0.0264(14) 0.0245(14) 0.0301(12) -0.0028(11) -0.0010(10) -0.0025(12)
N6 0.0207(13) 0.0204(13) 0.0293(12) 0.0013(10) 0.0000(9) 0.0001(11)
O1 0.123(3) 0.062(2) 0.0763(19) -0.0390(16) -0.0348(18) 0.0186(19)
O2 0.082(2) 0.0515(17) 0.0581(16) 0.0216(14) 0.0216(14) 0.0063(15)
O3 0.0308(14) 0.0494(15) 0.0777(17) 0.0048(13) 0.0048(12) 0.0114(12)
O4 0.0511(15) 0.0649(17) 0.0362(13) 0.0034(12) -0.0006(11) -0.0163(13)
O5 0.0453(15) 0.0630(18) 0.0825(18) -0.0390(15) 0.0106(13) -0.0248(14)
O6 0.0406(15) 0.0496(16) 0.0648(15) -0.0201(13) -0.0049(11) 0.0143(13)
O7 0.0388(15) 0.088(2) 0.098(2) 0.0605(18) -0.0113(14) -0.0178(15)
O8 0.0356(14) 0.0519(16) 0.0579(14) -0.0041(12) -0.0075(11) 0.0153(12)
O9 0.0559(17) 0.088(2) 0.0421(14) -0.0228(14) -0.0044(12) 0.0194(15)
S1 0.0183(4) 0.0368(5) 0.0360(4) -0.0094(3) 0.0028(3) -0.0067(3)

loop_
_atom_type_symbol
_atom_type_description
_atom_type_scat_dispersion_real
_atom_type_scat_dispersion_imag
_atom_type_scat_source
C C 0.0033 0.0016 'International Tables Vol C Tables 4.2.6.8 and 6.1.1.4'
H H 0.0000 0.0000 'International Tables Vol C Tables 4.2.6.8 and 6.1.1.4'
N N 0.0061 0.0033 'International Tables Vol C Tables 4.2.6.8 and 6.1.1.4'
O O 0.0106 0.0060 'International Tables Vol C Tables 4.2.6.8 and 6.1.1.4'
S S 0.1246 0.1234 'International Tables Vol C Tables 4.2.6.8 and 6.1.1.4'
Fe Fe 0.3463 0.8444 'International Tables Vol C Tables 4.2.6.8 and 6.1.1.4'
Cu Cu 0.3201 1.2651 'International Tables Vol C Tables 4.2.6.8 and 6.1.1.4'

loop_
_geom_angle_atom_site_label_1
_geom_angle_atom_site_label_2
_geom_angle_atom_site_label_3
_geom_angle
_geom_angle_site_symmetry_1
_geom_angle_site_symmetry_3
_geom_angle_publ_flag
O1 C1 Fe1 179.5(4) . . ?
O2 C2 Fe1 179.0(3) . . ?
O3 C3 Fe1 167.8(3) . . ?
O3 C3 Cu1 117.6(2) . . ?
Fe1 C3 Cu1 74.62(11) . . ?
O4 C4 Fe2 178.1(3) . . ?
O5 C5 Fe2 167.7(3) . . ?
O5 C5 Cu1 115.2(2) . . ?
Fe2 C5 Cu1 77.06(11) . . ?
O6 C6 Fe2 178.1(3) . . ?
O7 C7 Fe3 168.4(3) . . ?
O7 C7 Cu1 115.3(2) . . ?
Fe3 C7 Cu1 76.32(12) . . ?
O8 C8 Fe3 178.3(3) . . ?
O9 C9 Fe3 178.5(3) . . ?
N1 C10 C11 123.0(3) . . ?
N1 C10 H10 118.5 . . ?
C11 C10 H10 118.5 . . ?
C10 C11 C12 120.1(3) . . ?
C10 C11 H11 120.0 . . ?
C12 C11 H11 120.0 . . ?
C11 C12 C13 116.7(3) . . ?
C11 C12 C15 121.9(2) . . ?
C13 C12 C15 121.4(2) . . ?
C14 C13 C12 119.9(3) . . ?
C14 C13 H13 120.1 . . ?
C12 C13 H13 120.1 . . ?
N1 C14 C13 123.6(3) . . ?
N1 C14 H14 118.2 . . ?
C13 C14 H14 118.2 . . ?
C16 C15 C19 116.9(2) . . ?
C16 C15 C12 122.3(2) . . ?
C19 C15 C12 120.8(2) . . ?
C17 C16 C15 119.5(3) . . ?
C17 C16 H16 120.2 . . ?
C15 C16 H16 120.2 . . ?
N2 C17 C16 123.8(3) . . ?
N2 C17 H17 118.1 . . ?
C16 C17 H17 118.1 . . ?
N2 C18 C19 123.7(2) . . ?
N2 C18 H18 118.1 . . ?
C19 C18 H18 118.1 . . ?
C18 C19 C15 119.7(2) . . ?
C18 C19 H19 120.1 . . ?
C15 C19 H19 120.1 . . ?
N3 C20 C21 123.5(3) . . ?
N3 C20 H20 118.3 . . ?
C21 C20 H20 118.3 . . ?
C20 C21 C22 119.9(3) . . ?
C20 C21 H21 120.0 . . ?
C22 C21 H21 120.0 . . ?
C23 C22 C21 116.7(3) . . ?
C23 C22 C25 122.2(3) . . ?
C21 C22 C25 121.2(3) . . ?
C24 C23 C22 119.8(3) . . ?
C24 C23 H23 120.1 . . ?
C22 C23 H23 120.1 . . ?
N3 C24 C23 123.8(3) . . ?
N3 C24 H24 118.1 . . ?
C23 C24 H24 118.1 . . ?
C26 C25 C29 117.4(3) . . ?
C26 C25 C22 121.9(3) . . ?
C29 C25 C22 120.7(3) . . ?
C25 C26 C27 118.7(3) . . ?
C25 C26 H26 120.7 . . ?
C27 C26 H26 120.7 . . ?
N4 C27 C26 124.5(3) . . ?
N4 C27 H27 117.8 . . ?
C26 C27 H27 117.8 . . ?
N4 C28 C29 124.2(3) . . ?
N4 C28 H28 117.9 . . ?
C29 C28 H28 117.9 . . ?
C28 C29 C25 119.0(3) . . ?
C28 C29 H29 120.5 . . ?
C25 C29 H29 120.5 . . ?
N5 C30 C31 123.7(3) . . ?
N5 C30 H30 118.1 . . ?
C31 C30 H30 118.1 . . ?
C30 C31 C32 119.8(3) . . ?
C30 C31 H31 120.1 . . ?
C32 C31 H31 120.1 . . ?
C33 C32 C31 116.7(3) . . ?
C33 C32 C35 122.9(2) . . ?
C31 C32 C35 120.4(3) . . ?
C34 C33 C32 119.6(3) . . ?
C34 C33 H33 120.2 . . ?
C32 C33 H33 120.2 . . ?
N5 C34 C33 124.0(3) . . ?
N5 C34 H34 118.0 . . ?
C33 C34 H34 118.0 . . ?
C38 C35 C37 116.4(2) 3_545 3_545 ?
C38 C35 C32 122.5(2) 3_545 . ?
C37 C35 C32 121.1(2) 3_545 . ?
N6 C36 C37 123.5(3) . . ?
N6 C36 H36 118.2 . . ?
C37 C36 H36 118.2 . . ?
C36 C37 C35 120.1(3) . 3 ?
C36 C37 H37 119.9 . . ?
C35 C37 H37 119.9 3 . ?
C39 C38 C35 120.1(3) . 3 ?
C39 C38 H38 120.0 . . ?
C35 C38 H38 120.0 3 . ?
N6 C39 C38 123.6(3) . . ?
N6 C39 H39 118.2 . . ?
C38 C39 H39 118.2 . . ?
N1 Cu1 C7 102.54(11) . . ?
N1 Cu1 C3 93.54(11) . . ?
C7 Cu1 C3 128.01(12) . . ?
N1 Cu1 C5 102.24(11) . . ?
C7 Cu1 C5 98.31(13) . . ?
C3 Cu1 C5 126.22(11) . . ?
N1 Cu1 Fe1 137.88(7) . . ?
C7 Cu1 Fe1 106.00(10) . . ?
C3 Cu1 Fe1 44.36(8) . . ?
C5 Cu1 Fe1 103.53(9) . . ?
N1 Cu1 Fe3 144.82(7) . . ?
C7 Cu1 Fe3 43.63(9) . . ?
C3 Cu1 Fe3 101.89(8) . . ?
C5 Cu1 Fe3 93.84(8) . . ?
Fe1 Cu1 Fe3 64.896(16) . . ?
N1 Cu1 Fe2 144.44(7) . . ?
C7 Cu1 Fe2 92.23(8) . . ?
C3 Cu1 Fe2 102.57(8) . . ?
C5 Cu1 Fe2 43.05(8) . . ?
Fe1 Cu1 Fe2 64.328(15) . . ?
Fe3 Cu1 Fe2 62.109(15) . . ?
N6 Cu2 N3 125.84(9) . . ?
N6 Cu2 N2 103.23(9) . . ?
N3 Cu2 N2 111.97(9) . . ?
N6 Cu2 N5 107.40(9) . . ?
N3 Cu2 N5 96.24(9) . . ?
N2 Cu2 N5 111.93(9) . . ?
C2 Fe1 C1 99.63(16) . . ?
C2 Fe1 C3 94.68(14) . . ?
C1 Fe1 C3 94.16(15) . . ?
C2 Fe1 S1 99.17(11) . . ?
C1 Fe1 S1 97.26(11) . . ?
C3 Fe1 S1 160.28(10) . . ?
C2 Fe1 Cu1 125.09(11) . . ?
C1 Fe1 Cu1 128.31(12) . . ?
C3 Fe1 Cu1 61.02(10) . . ?
S1 Fe1 Cu1 99.38(3) . . ?
C2 Fe1 Fe2 94.93(10) . . ?
C1 Fe1 Fe2 148.50(11) . . ?
C3 Fe1 Fe2 112.40(10) . . ?
S1 Fe1 Fe2 52.64(2) . . ?
Cu1 Fe1 Fe2 59.230(15) . . ?
C2 Fe1 Fe3 148.62(10) . . ?
C1 Fe1 Fe3 97.47(11) . . ?
C3 Fe1 Fe3 110.13(10) . . ?
S1 Fe1 Fe3 52.47(2) . . ?
Cu1 Fe1 Fe3 58.302(15) . . ?
Fe2 Fe1 Fe3 58.454(15) . . ?
C6 Fe2 C4 98.77(14) . . ?
C6 Fe2 C5 93.51(14) . . ?
C4 Fe2 C5 98.13(14) . . ?
C6 Fe2 S1 97.95(9) . . ?
C4 Fe2 S1 101.79(10) . . ?
C5 Fe2 S1 155.15(9) . . ?
C6 Fe2 Cu1 131.88(10) . . ?
C4 Fe2 Cu1 122.59(10) . . ?
C5 Fe2 Cu1 59.89(9) . . ?
S1 Fe2 Cu1 96.52(2) . . ?
C6 Fe2 Fe3 96.40(9) . . ?
C4 Fe2 Fe3 152.60(10) . . ?
C5 Fe2 Fe3 103.59(10) . . ?
S1 Fe2 Fe3 53.36(2) . . ?
Cu1 Fe2 Fe3 58.282(14) . . ?
C6 Fe2 Fe1 148.81(9) . . ?
C4 Fe2 Fe1 95.76(10) . . ?
C5 Fe2 Fe1 111.58(10) . . ?
S1 Fe2 Fe1 51.90(2) . . ?
Cu1 Fe2 Fe1 56.442(14) . . ?
Fe3 Fe2 Fe1 60.803(15) . . ?
C9 Fe3 C8 99.63(14) . . ?
C9 Fe3 C7 98.21(15) . . ?
C8 Fe3 C7 95.03(14) . . ?
C9 Fe3 S1 102.90(11) . . ?
C8 Fe3 S1 94.80(10) . . ?
C7 Fe3 S1 154.83(10) . . ?
C9 Fe3 Cu1 117.04(10) . . ?
C8 Fe3 Cu1 137.10(10) . . ?
C7 Fe3 Cu1 60.05(10) . . ?
S1 Fe3 Cu1 97.68(2) . . ?
C9 Fe3 Fe2 151.86(11) . . ?
C8 Fe3 Fe2 97.76(9) . . ?
C7 Fe3 Fe2 102.12(10) . . ?
S1 Fe3 Fe2 53.54(2) . . ?
Cu1 Fe3 Fe2 59.609(14) . . ?
C9 Fe3 Fe1 93.28(11) . . ?
C8 Fe3 Fe1 146.40(10) . . ?
C7 Fe3 Fe1 113.75(10) . . ?
S1 Fe3 Fe1 51.91(2) . . ?
Cu1 Fe3 Fe1 56.801(15) . . ?
Fe2 Fe3 Fe1 60.744(15) . . ?
C14 N1 C10 116.8(2) . . ?
C14 N1 Cu1 120.34(19) . . ?
C10 N1 Cu1 122.46(18) . . ?
C17 N2 C18 116.4(2) . . ?
C17 N2 Cu2 119.83(18) . . ?
C18 N2 Cu2 123.02(17) . . ?
C24 N3 C20 116.3(2) . . ?
C24 N3 Cu2 126.4(2) . . ?
C20 N3 Cu2 116.65(19) . . ?
C27 N4 C28 116.2(3) . . ?
C34 N5 C30 116.2(2) . . ?
C34 N5 Cu2 119.98(19) . . ?
C30 N5 Cu2 121.58(19) . . ?
C36 N6 C39 116.2(2) . . ?
C36 N6 Cu2 121.91(19) . . ?
C39 N6 Cu2 119.69(19) . . ?
Fe1 S1 Fe3 75.62(3) . . ?
Fe1 S1 Fe2 75.46(3) . . ?
Fe3 S1 Fe2 73.10(3) . . ?

loop_
_geom_bond_atom_site_label_1
_geom_bond_atom_site_label_2
_geom_bond_distance
_geom_bond_site_symmetry_2
_geom_bond_publ_flag
C1 O1 1.145(4) . ?
C1 Fe1 1.769(3) . ?
C2 O2 1.153(4) . ?
C2 Fe1 1.769(3) . ?
C3 O3 1.154(4) . ?
C3 Fe1 1.794(3) . ?
C3 Cu1 2.245(3) . ?
C4 O4 1.149(3) . ?
C4 Fe2 1.775(3) . ?
C5 O5 1.157(4) . ?
C5 Fe2 1.787(3) . ?
C5 Cu1 2.265(3) . ?
C6 O6 1.149(3) . ?
C6 Fe2 1.770(3) . ?
C7 O7 1.157(4) . ?
C7 Fe3 1.787(4) . ?
C7 Cu1 2.244(3) . ?
C8 O8 1.147(3) . ?
C8 Fe3 1.774(3) . ?
C9 O9 1.158(4) . ?
C9 Fe3 1.770(3) . ?
C10 N1 1.338(3) . ?
C10 C11 1.377(4) . ?
C10 H10 0.9500 . ?
C11 C12 1.385(4) . ?
C11 H11 0.9500 . ?
C12 C13 1.385(4) . ?
C12 C15 1.482(4) . ?
C13 C14 1.371(4) . ?
C13 H13 0.9500 . ?
C14 N1 1.336(3) . ?
C14 H14 0.9500 . ?
C15 C16 1.388(4) . ?
C15 C19 1.393(4) . ?
C16 C17 1.373(4) . ?
C16 H16 0.9500 . ?
C17 N2 1.338(3) . ?
C17 H17 0.9500 . ?
C18 N2 1.341(3) . ?
C18 C19 1.365(4) . ?
C18 H18 0.9500 . ?
C19 H19 0.9500 . ?
C20 N3 1.344(4) . ?
C20 C21 1.372(4) . ?
C20 H20 0.9500 . ?
C21 C22 1.390(4) . ?
C21 H21 0.9500 . ?
C22 C23 1.381(4) . ?
C22 C25 1.489(4) . ?
C23 C24 1.379(4) . ?
C23 H23 0.9500 . ?
C24 N3 1.331(3) . ?
C24 H24 0.9500 . ?
C25 C26 1.384(4) . ?
C25 C29 1.390(4) . ?
C26 C27 1.384(4) . ?
C26 H26 0.9500 . ?
C27 N4 1.326(4) . ?
C27 H27 0.9500 . ?
C28 N4 1.330(4) . ?
C28 C29 1.378(4) . ?
C28 H28 0.9500 . ?
C29 H29 0.9500 . ?
C30 N5 1.338(4) . ?
C30 C31 1.369(4) . ?
C30 H30 0.9500 . ?
C31 C32 1.387(4) . ?
C31 H31 0.9500 . ?
C32 C33 1.383(4) . ?
C32 C35 1.481(4) . ?
C33 C34 1.373(4) . ?
C33 H33 0.9500 . ?
C34 N5 1.329(3) . ?
C34 H34 0.9500 . ?
C35 C38 1.385(4) 3_545 ?
C35 C37 1.387(4) 3_545 ?
C36 N6 1.337(3) . ?
C36 C37 1.376(4) . ?
C36 H36 0.9500 . ?
C37 C35 1.387(4) 3 ?
C37 H37 0.9500 . ?
C38 C39 1.376(4) . ?
C38 C35 1.385(4) 3 ?
C38 H38 0.9500 . ?
C39 N6 1.340(3) . ?
C39 H39 0.9500 . ?
Cu1 N1 1.989(2) . ?
Cu1 Fe1 2.4745(5) . ?
Cu1 Fe3 2.5161(5) . ?
Cu1 Fe2 2.5514(5) . ?
Cu2 N6 2.011(2) . ?
Cu2 N3 2.012(2) . ?
Cu2 N2 2.056(2) . ?
Cu2 N5 2.080(2) . ?
Fe1 S1 2.1759(8) . ?
Fe1 Fe2 2.6763(6) . ?
Fe1 Fe3 2.6779(6) . ?
Fe2 S1 2.1976(8) . ?
Fe2 Fe3 2.6143(5) . ?
Fe3 S1 2.1923(8) . ?
